data_4080929
loop_
_publ_author_name
'O, Wylie W. N.'
'Lough, Alan J.'
'Morris, Robert H.'

_publ_section_title
;
 Primary Amine Functionalized N-Heterocyclic Carbene Complexes of Iridium:
 Synthesis, Structure, and Catalysis
;
_journal_issue 14
_journal_name_full Organometallics
_journal_page_first 3808
_journal_paper_doi 10.1021/om400180h
_journal_volume 32
_journal_year 2013
_chemical_formula_moiety 'C19 H25 Ir N3, F6 P, 0.5(C H2 Cl2)'
_chemical_formula_sum 'C19.5 H26 Cl F6 Ir N3 P'
_chemical_formula_weight 675.05
_chemical_name_systematic
; 
 ? 
;
_space_group_IT_number 2
_symmetry_cell_setting triclinic
_symmetry_space_group_name_Hall '-P 1'
_symmetry_space_group_name_H-M 'P -1'
_atom_sites_solution_hydrogens geom
_atom_sites_solution_primary direct
_atom_sites_solution_secondary difmap
_audit_creation_method SHELXL-97
_cell_angle_alpha 74.930(3)
_cell_angle_beta 88.535(3)
_cell_angle_gamma 67.908(2)
_cell_formula_units_Z 4
_cell_length_a 10.4979(5)
_cell_length_b 11.4423(5)
_cell_length_c 21.5427(8)
_cell_measurement_reflns_used 25641
_cell_measurement_temperature 150(1)
_cell_measurement_theta_max 27.5
_cell_measurement_theta_min 2.6
_cell_volume 2307.71(18)
_computing_cell_refinement 'Denzo-SMN (Otwinowski & Minor, 1997)'
_computing_data_collection 'Collect (Nonius B.V., 1997-2002)'
_computing_data_reduction Denzo-SMN
_computing_molecular_graphics 'PLATON (Spek, 2009)'
_computing_publication_material 'SHELXTL V6.1'
_computing_structure_refinement 'SHELXTL V6.1 (Sheldrick, 2008)'
_computing_structure_solution 'SIR-92 (Altomare et al., 1994)'
_diffrn_ambient_temperature 150(2)
_diffrn_detector_area_resol_mean 9
_diffrn_measured_fraction_theta_full 0.994
_diffrn_measured_fraction_theta_max 0.981
_diffrn_measurement_device_type 'Nonius KappaCCD'
_diffrn_measurement_method '\f scans and \w scans with \k offsets'
_diffrn_radiation_monochromator graphite
_diffrn_radiation_source 'fine-focus sealed tube'
_diffrn_radiation_type MoK\a
_diffrn_radiation_wavelength 0.71073
_diffrn_reflns_av_R_equivalents 0.0705
_diffrn_reflns_av_sigmaI/netI 0.0789
_diffrn_reflns_limit_h_max 13
_diffrn_reflns_limit_h_min -13
_diffrn_reflns_limit_k_max 14
_diffrn_reflns_limit_k_min -14
_diffrn_reflns_limit_l_max 27
_diffrn_reflns_limit_l_min -27
_diffrn_reflns_number 25641
_diffrn_reflns_theta_full 25.24
_diffrn_reflns_theta_max 27.47
_diffrn_reflns_theta_min 2.62
_exptl_absorpt_coefficient_mu 6.031
_exptl_absorpt_correction_T_max 0.727
_exptl_absorpt_correction_T_min 0.453
_exptl_absorpt_correction_type multi-scan
_exptl_absorpt_process_details
;
multi-scan from symmetry-related measurements 
 Sortav (Blessing 1995)
;
_exptl_crystal_colour orange
_exptl_crystal_density_diffrn 1.943
_exptl_crystal_density_method 'not measured'
_exptl_crystal_description needle
_exptl_crystal_F_000 1308
_exptl_crystal_size_max 0.15
_exptl_crystal_size_mid 0.08
_exptl_crystal_size_min 0.06
_refine_diff_density_max 5.449
_refine_diff_density_min -2.322
_refine_diff_density_rms 0.212
_refine_ls_extinction_method none
_refine_ls_goodness_of_fit_ref 1.024
_refine_ls_hydrogen_treatment constr
_refine_ls_matrix_type full
_refine_ls_number_parameters 607
_refine_ls_number_reflns 10365
_refine_ls_number_restraints 0
_refine_ls_restrained_S_all 1.024
_refine_ls_R_factor_all 0.0959
_refine_ls_R_factor_gt 0.0577
_refine_ls_shift/su_max 0.001
_refine_ls_shift/su_mean 0.000
_refine_ls_structure_factor_coef Fsqd
_refine_ls_weighting_details 'calc w=1/[\s^2^(Fo^2^)+(0.0661P)^2^+15.6736P] where P=(Fo^2^+2Fc^2^)/3'
_refine_ls_weighting_scheme calc
_refine_ls_wR_factor_gt 0.1306
_refine_ls_wR_factor_ref 0.1512
_reflns_number_gt 7217
_reflns_number_total 10365
_reflns_threshold_expression I>2\s(I)
_cod_data_source_file om400180h_si_002.cif
_cod_data_source_block 3-PF6
_cod_depositor_comments
;
The following automatic conversions were performed:

'_symmetry_cell_setting' value 'Triclinic' changed to 'triclinic'
according to /home/saulius/struct/CIF-dictionaries/cif_core.dic
dictionary named 'cif_core.dic' version 2.4.2 from 2011-04-26.

Automatic conversion script
Id: cif_fix_values 1891 2012-01-12 08:04:46Z andrius 
;
_cod_original_cell_volume 2307.71(17)
_cod_original_formula_sum 'C19.50 H26 Cl F6 Ir N3 P'
_cod_database_code 4080929

loop_
_symmetry_equiv_pos_as_xyz
'x, y, z'
'-x, -y, -z'

loop_
_atom_site_label
_atom_site_type_symbol
_atom_site_fract_x
_atom_site_fract_y
_atom_site_fract_z
_atom_site_U_iso_or_equiv
_atom_site_adp_type
_atom_site_occupancy
_atom_site_symmetry_multiplicity
_atom_site_calc_flag
_atom_site_refinement_flags
_atom_site_disorder_assembly
_atom_site_disorder_group
Ir1A Ir 0.80483(4) 0.89216(4) 0.098534(17) 0.03484(12) Uani 1 1 d . . .
N1A N 0.7810(9) 0.6857(8) 0.0340(4) 0.040(2) Uani 1 1 d . . .
N2A N 0.6832(9) 0.6884(8) 0.1222(4) 0.0363(18) Uani 1 1 d . . .
N3A N 0.9405(9) 0.7620(8) 0.1791(4) 0.0398(19) Uani 1 1 d . . .
H3AB H 1.0268 0.7263 0.1654 0.048 Uiso 1 1 calc R . .
H3AC H 0.9467 0.8088 0.2069 0.048 Uiso 1 1 calc R . .
C1A C 0.7633(11) 0.7407(9) 0.0827(5) 0.040(2) Uani 1 1 d . . .
C2A C 0.7105(12) 0.6009(11) 0.0428(5) 0.047(3) Uani 1 1 d . . .
H2AA H 0.7076 0.5501 0.0147 0.056 Uiso 1 1 calc R . .
C3A C 0.6479(13) 0.6038(10) 0.0976(5) 0.048(3) Uani 1 1 d . . .
H3AA H 0.5913 0.5575 0.1158 0.058 Uiso 1 1 calc R . .
C4A C 0.8686(13) 0.7031(12) -0.0178(5) 0.054(3) Uani 1 1 d . . .
H4AA H 0.9309 0.7410 -0.0059 0.081 Uiso 1 1 calc R . .
H4AB H 0.8112 0.7621 -0.0572 0.081 Uiso 1 1 calc R . .
H4AC H 0.9229 0.6180 -0.0255 0.081 Uiso 1 1 calc R . .
C5A C 0.6454(12) 0.7177(9) 0.1830(5) 0.042(3) Uani 1 1 d . . .
C6A C 0.5086(12) 0.7580(11) 0.1961(5) 0.048(3) Uani 1 1 d . . .
H6AA H 0.4407 0.7679 0.1646 0.057 Uiso 1 1 calc R . .
C7A C 0.4691(14) 0.7841(11) 0.2544(6) 0.058(3) Uani 1 1 d . . .
H7AA H 0.3748 0.8125 0.2633 0.070 Uiso 1 1 calc R . .
C8A C 0.5698(14) 0.7678(11) 0.2994(6) 0.057(3) Uani 1 1 d . . .
H8AA H 0.5448 0.7845 0.3399 0.068 Uiso 1 1 calc R . .
C9A C 0.7083(13) 0.7271(10) 0.2861(5) 0.051(3) Uani 1 1 d . . .
H9AA H 0.7755 0.7194 0.3172 0.061 Uiso 1 1 calc R . .
C10A C 0.7500(11) 0.6977(9) 0.2288(5) 0.037(2) Uani 1 1 d . . .
C11A C 0.8981(11) 0.6512(10) 0.2158(5) 0.041(2) Uani 1 1 d . . .
H11A H 0.9165 0.5864 0.1906 0.049 Uiso 1 1 calc R . .
H11B H 0.9552 0.6064 0.2574 0.049 Uiso 1 1 calc R . .
C12A C 0.5358(12) 1.1204(11) 0.0902(6) 0.053(3) Uani 1 1 d . . .
H12A H 0.4930 1.0822 0.1273 0.064 Uiso 1 1 calc R . .
H12B H 0.4617 1.1955 0.0611 0.064 Uiso 1 1 calc R . .
C13A C 0.6392(12) 1.1693(11) 0.1148(5) 0.049(3) Uani 1 1 d . . .
H13A H 0.6482 1.2412 0.0801 0.059 Uiso 1 1 calc R . .
H13B H 0.6029 1.2045 0.1518 0.059 Uiso 1 1 calc R . .
C14A C 0.7808(12) 1.0595(10) 0.1355(5) 0.043(2) Uani 1 1 d . . .
H14A H 0.8110 1.0363 0.1822 0.051 Uiso 1 1 calc R . .
C15A C 0.8870(10) 1.0419(10) 0.0949(5) 0.041(2) Uani 1 1 d . . .
H15A H 0.9810 1.0081 0.1175 0.049 Uiso 1 1 calc R . .
C16A C 0.8715(12) 1.1316(11) 0.0269(6) 0.052(3) Uani 1 1 d . . .
H16A H 0.9578 1.0990 0.0058 0.062 Uiso 1 1 calc R . .
H16B H 0.8568 1.2207 0.0297 0.062 Uiso 1 1 calc R . .
C17A C 0.7500(14) 1.1387(12) -0.0146(6) 0.060(3) Uani 1 1 d . . .
H17A H 0.6701 1.2205 -0.0155 0.072 Uiso 1 1 calc R . .
H17B H 0.7763 1.1434 -0.0594 0.072 Uiso 1 1 calc R . .
C18A C 0.7057(12) 1.0225(11) 0.0093(5) 0.048(3) Uani 1 1 d . . .
H18A H 0.7033 0.9777 -0.0246 0.058 Uiso 1 1 calc R . .
C19A C 0.6079(11) 1.0180(11) 0.0544(5) 0.044(3) Uani 1 1 d . . .
H19A H 0.5501 0.9705 0.0461 0.052 Uiso 1 1 calc R . .
Ir1B Ir 0.27327(4) 0.31116(3) 0.385369(16) 0.02954(11) Uani 1 1 d . . .
N1B N 0.4339(9) 0.1370(7) 0.2968(4) 0.0354(18) Uani 1 1 d . . .
N2B N 0.5626(9) 0.1831(7) 0.3542(4) 0.0348(18) Uani 1 1 d . . .
N3B N 0.3001(9) 0.4826(7) 0.3299(4) 0.042(2) Uani 1 1 d . . .
H3BB H 0.2555 0.5077 0.2896 0.050 Uiso 1 1 calc R . .
H3BC H 0.2590 0.5491 0.3492 0.050 Uiso 1 1 calc R . .
C1B C 0.4281(10) 0.2052(8) 0.3405(4) 0.031(2) Uani 1 1 d . . .
C2B C 0.5702(11) 0.0725(9) 0.2847(5) 0.043(2) Uani 1 1 d . . .
H2BA H 0.6005 0.0172 0.2567 0.052 Uiso 1 1 calc R . .
C3B C 0.6498(12) 0.1026(9) 0.3194(5) 0.042(2) Uani 1 1 d . . .
H3BA H 0.7473 0.0746 0.3204 0.051 Uiso 1 1 calc R . .
C4B C 0.3127(12) 0.1375(11) 0.2646(5) 0.047(3) Uani 1 1 d . . .
H4BA H 0.2290 0.1987 0.2772 0.071 Uiso 1 1 calc R . .
H4BB H 0.3116 0.0493 0.2772 0.071 Uiso 1 1 calc R . .
H4BC H 0.3164 0.1650 0.2177 0.071 Uiso 1 1 calc R . .
C5B C 0.6007(10) 0.2456(10) 0.3960(5) 0.037(2) Uani 1 1 d . . .
C6B C 0.6925(10) 0.1683(11) 0.4497(5) 0.043(2) Uani 1 1 d . . .
H6BA H 0.7354 0.0761 0.4564 0.051 Uiso 1 1 calc R . .
C7B C 0.7201(12) 0.2265(14) 0.4926(5) 0.054(3) Uani 1 1 d . . .
H7BA H 0.7809 0.1746 0.5300 0.065 Uiso 1 1 calc R . .
C8B C 0.6599(12) 0.3603(13) 0.4817(6) 0.052(3) Uani 1 1 d . . .
H8BA H 0.6779 0.3996 0.5125 0.062 Uiso 1 1 calc R . .
C9B C 0.5731(11) 0.4396(11) 0.4265(5) 0.044(3) Uani 1 1 d . . .
H9BA H 0.5363 0.5322 0.4185 0.053 Uiso 1 1 calc R . .
C10B C 0.5407(10) 0.3814(9) 0.3829(4) 0.034(2) Uani 1 1 d . . .
C11B C 0.4490(11) 0.4651(9) 0.3226(5) 0.041(2) Uani 1 1 d . . .
H11C H 0.4822 0.4244 0.2868 0.050 Uiso 1 1 calc R . .
H11D H 0.4553 0.5522 0.3109 0.050 Uiso 1 1 calc R . .
C12B C 0.2917(17) 0.1888(12) 0.5281(5) 0.071(4) Uani 1 1 d . . .
H12C H 0.2533 0.1312 0.5581 0.085 Uiso 1 1 calc R . .
H12D H 0.3825 0.1736 0.5480 0.085 Uiso 1 1 calc R . .
C13B C 0.2008(16) 0.3243(12) 0.5220(5) 0.064(4) Uani 1 1 d . . .
H13C H 0.2441 0.3603 0.5486 0.077 Uiso 1 1 calc R . .
H13D H 0.1135 0.3247 0.5406 0.077 Uiso 1 1 calc R . .
C14B C 0.1665(12) 0.4149(10) 0.4551(5) 0.044(3) Uani 1 1 d . . .
H14B H 0.1768 0.4999 0.4510 0.053 Uiso 1 1 calc R . .
C15B C 0.0715(11) 0.4210(11) 0.4110(6) 0.049(3) Uani 1 1 d . . .
H15B H 0.0249 0.5100 0.3806 0.059 Uiso 1 1 calc R . .
C16B C -0.0167(14) 0.3397(15) 0.4236(9) 0.087(5) Uani 1 1 d . . .
H16C H -0.0706 0.3575 0.4608 0.104 Uiso 1 1 calc R . .
H16D H -0.0832 0.3691 0.3856 0.104 Uiso 1 1 calc R . .
C17B C 0.0583(13) 0.1991(13) 0.4366(8) 0.073(4) Uani 1 1 d . . .
H17C H 0.0108 0.1657 0.4105 0.087 Uiso 1 1 calc R . .
H17D H 0.0517 0.1586 0.4826 0.087 Uiso 1 1 calc R . .
C18B C 0.2065(12) 0.1531(10) 0.4238(5) 0.044(3) Uani 1 1 d . . .
H18B H 0.2363 0.0831 0.4006 0.053 Uiso 1 1 calc R . .
C19B C 0.3142(11) 0.1483(10) 0.4669(5) 0.042(2) Uani 1 1 d . . .
H19B H 0.4049 0.0753 0.4678 0.050 Uiso 1 1 calc R . .
P1A P 0.0733(3) 0.8555(3) 0.32542(12) 0.0372(6) Uani 1 1 d . . .
F4A F 0.1445(7) 0.7897(8) 0.2705(3) 0.074(2) Uani 1 1 d . A .
F6A F 0.0023(8) 0.9136(10) 0.3815(4) 0.092(3) Uani 1 1 d . A .
F1A F 0.030(4) 0.9935(18) 0.2722(9) 0.136(11) Uani 0.56(3) 1 d P A 1
F2A F 0.115(2) 0.7284(13) 0.3803(7) 0.089(9) Uani 0.56(3) 1 d P A 1
F3A F 0.206(2) 0.877(3) 0.3435(8) 0.079(8) Uani 0.56(3) 1 d P A 1
F5A F -0.071(2) 0.858(3) 0.3051(13) 0.106(12) Uani 0.56(3) 1 d P A 1
F1C F 0.127(3) 0.963(2) 0.3060(17) 0.089(11) Uani 0.44(3) 1 d P A 2
F2C F 0.025(3) 0.7311(19) 0.3393(13) 0.084(10) Uani 0.44(3) 1 d P A 2
F3C F 0.2196(17) 0.760(2) 0.3640(8) 0.070(9) Uani 0.44(3) 1 d P A 2
F5C F -0.060(2) 0.937(2) 0.2804(12) 0.070(9) Uani 0.44(3) 1 d P A 2
P2B P 0.2839(3) 0.5002(3) 0.13750(12) 0.0389(6) Uani 1 1 d . . .
F1B F 0.2775(10) 0.6292(7) 0.1540(4) 0.082(3) Uani 1 1 d . . .
F2B F 0.2887(8) 0.3711(7) 0.1228(3) 0.0654(19) Uani 1 1 d . . .
F3B F 0.1372(8) 0.5771(9) 0.0988(3) 0.081(2) Uani 1 1 d . . .
F4B F 0.3559(8) 0.5325(7) 0.0734(3) 0.0656(19) Uani 1 1 d . . .
F5B F 0.4293(8) 0.4230(9) 0.1771(4) 0.083(2) Uani 1 1 d . . .
F6B F 0.2090(7) 0.4691(7) 0.2017(3) 0.0580(17) Uani 1 1 d . . .
Cl1 Cl 0.9841(4) 0.3215(4) 0.16329(18) 0.0797(10) Uani 1 1 d . . .
Cl2 Cl 0.7889(4) 0.3605(4) 0.26039(18) 0.0785(10) Uani 1 1 d . . .
C1S C 0.8529(17) 0.2792(14) 0.2016(7) 0.078(4) Uani 1 1 d . . .
H1SA H 0.7769 0.3008 0.1690 0.094 Uiso 1 1 calc R . .
H1SB H 0.8890 0.1835 0.2217 0.094 Uiso 1 1 calc R . .

loop_
_atom_site_aniso_label
_atom_site_aniso_U_11
_atom_site_aniso_U_22
_atom_site_aniso_U_33
_atom_site_aniso_U_23
_atom_site_aniso_U_13
_atom_site_aniso_U_12
Ir1A 0.0369(2) 0.0354(2) 0.0371(2) -0.01341(17) 0.00211(17) -0.01667(18)
N1A 0.048(5) 0.042(5) 0.040(5) -0.016(4) -0.003(4) -0.024(4)
N2A 0.039(5) 0.039(5) 0.039(4) -0.014(4) 0.001(4) -0.021(4)
N3A 0.039(5) 0.039(5) 0.043(5) -0.015(4) -0.002(4) -0.012(4)
C1A 0.055(7) 0.031(5) 0.038(5) -0.007(4) -0.006(5) -0.021(5)
C2A 0.066(8) 0.044(6) 0.040(6) -0.016(5) -0.012(5) -0.027(6)
C3A 0.071(8) 0.034(6) 0.047(6) -0.009(5) -0.002(6) -0.030(6)
C4A 0.073(8) 0.060(7) 0.045(6) -0.024(6) 0.012(6) -0.038(7)
C5A 0.066(7) 0.025(5) 0.044(6) -0.015(4) 0.017(5) -0.022(5)
C6A 0.057(7) 0.049(7) 0.047(6) -0.007(5) 0.012(5) -0.035(6)
C7A 0.064(8) 0.034(6) 0.083(9) -0.016(6) 0.029(7) -0.027(6)
C8A 0.079(9) 0.040(6) 0.058(7) -0.018(5) 0.030(7) -0.028(6)
C9A 0.071(8) 0.036(6) 0.049(6) -0.016(5) 0.004(6) -0.019(6)
C10A 0.049(6) 0.022(5) 0.041(5) -0.006(4) -0.002(5) -0.015(4)
C11A 0.041(6) 0.032(5) 0.047(6) -0.013(5) -0.007(5) -0.008(5)
C12A 0.045(7) 0.048(7) 0.049(6) -0.007(5) -0.008(5) -0.001(5)
C13A 0.060(7) 0.041(6) 0.041(6) -0.013(5) 0.012(5) -0.013(6)
C14A 0.056(7) 0.031(5) 0.044(6) -0.014(4) -0.008(5) -0.016(5)
C15A 0.033(5) 0.040(6) 0.061(6) -0.028(5) 0.008(5) -0.020(5)
C16A 0.055(7) 0.044(6) 0.064(7) -0.015(5) 0.023(6) -0.026(6)
C17A 0.082(9) 0.045(7) 0.046(6) -0.002(5) 0.013(6) -0.024(7)
C18A 0.060(7) 0.047(6) 0.036(5) -0.002(5) 0.001(5) -0.024(6)
C19A 0.036(6) 0.056(7) 0.039(6) -0.003(5) -0.010(5) -0.023(5)
Ir1B 0.0335(2) 0.02562(19) 0.0298(2) -0.00920(15) 0.00445(15) -0.01062(16)
N1B 0.051(5) 0.024(4) 0.032(4) -0.013(3) 0.012(4) -0.012(4)
N2B 0.044(5) 0.027(4) 0.035(4) -0.008(3) 0.008(4) -0.016(4)
N3B 0.059(6) 0.023(4) 0.042(5) -0.012(4) 0.007(4) -0.012(4)
C1B 0.041(5) 0.024(4) 0.029(5) -0.007(4) 0.004(4) -0.013(4)
C2B 0.057(7) 0.024(5) 0.044(6) -0.011(4) 0.016(5) -0.009(5)
C3B 0.051(6) 0.028(5) 0.047(6) -0.015(4) 0.022(5) -0.012(5)
C4B 0.064(7) 0.041(6) 0.046(6) -0.017(5) 0.000(5) -0.026(6)
C5B 0.032(5) 0.048(6) 0.038(5) -0.018(5) 0.006(4) -0.019(5)
C6B 0.035(5) 0.047(6) 0.045(6) -0.008(5) 0.003(5) -0.017(5)
C7B 0.042(6) 0.092(10) 0.037(6) -0.013(6) -0.001(5) -0.037(7)
C8B 0.049(7) 0.069(8) 0.056(7) -0.035(6) 0.007(6) -0.031(6)
C9B 0.048(6) 0.042(6) 0.056(6) -0.027(5) 0.011(5) -0.024(5)
C10B 0.040(5) 0.029(5) 0.036(5) -0.011(4) 0.014(4) -0.017(4)
C11B 0.056(7) 0.030(5) 0.046(6) -0.011(4) 0.018(5) -0.024(5)
C12B 0.116(12) 0.051(8) 0.032(6) -0.009(5) 0.004(7) -0.021(8)
C13B 0.099(11) 0.051(7) 0.035(6) -0.015(5) 0.008(6) -0.017(7)
C14B 0.059(7) 0.040(6) 0.040(6) -0.020(5) 0.017(5) -0.022(5)
C15B 0.038(6) 0.040(6) 0.062(7) -0.019(5) 0.020(5) -0.005(5)
C16B 0.046(8) 0.088(11) 0.149(15) -0.064(11) 0.039(9) -0.031(8)
C17B 0.050(8) 0.060(8) 0.116(12) -0.017(8) 0.018(8) -0.035(7)
C18B 0.057(7) 0.029(5) 0.054(6) -0.010(5) 0.010(5) -0.027(5)
C19B 0.045(6) 0.026(5) 0.043(6) -0.003(4) 0.002(5) -0.006(5)
P1A 0.0378(14) 0.0366(14) 0.0366(13) -0.0122(11) -0.0007(11) -0.0118(12)
F4A 0.048(4) 0.101(6) 0.070(5) -0.051(4) 0.004(3) -0.006(4)
F6A 0.063(5) 0.152(8) 0.072(5) -0.073(5) 0.008(4) -0.025(5)
F1A 0.24(3) 0.064(11) 0.085(13) 0.039(9) -0.069(16) -0.066(16)
F2A 0.16(2) 0.038(8) 0.059(9) -0.003(6) -0.002(11) -0.031(10)
F3A 0.086(13) 0.13(2) 0.063(10) -0.045(12) 0.023(9) -0.078(16)
F5A 0.048(10) 0.20(3) 0.12(2) -0.13(2) 0.018(13) -0.051(19)
F1C 0.09(2) 0.051(13) 0.14(3) -0.023(16) 0.031(19) -0.048(14)
F2C 0.094(18) 0.049(12) 0.12(2) -0.019(12) 0.026(15) -0.046(12)
F3C 0.038(10) 0.095(19) 0.056(11) -0.027(12) -0.014(8) 0.004(11)
F5C 0.036(13) 0.069(16) 0.073(13) -0.029(12) -0.006(9) 0.023(11)
P2B 0.0464(16) 0.0372(14) 0.0377(13) -0.0166(11) 0.0062(12) -0.0169(12)
F1B 0.142(8) 0.063(5) 0.072(5) -0.042(4) 0.044(5) -0.061(5)
F2B 0.102(6) 0.054(4) 0.059(4) -0.030(3) 0.021(4) -0.043(4)
F3B 0.062(5) 0.105(6) 0.052(4) -0.024(4) -0.009(4) -0.004(4)
F4B 0.091(5) 0.074(5) 0.055(4) -0.031(4) 0.031(4) -0.049(4)
F5B 0.063(5) 0.112(7) 0.063(5) -0.044(5) -0.010(4) -0.005(5)
F6B 0.072(5) 0.070(5) 0.043(3) -0.021(3) 0.019(3) -0.037(4)
Cl1 0.075(2) 0.088(3) 0.072(2) -0.0245(19) 0.0269(19) -0.026(2)
Cl2 0.093(3) 0.073(2) 0.084(2) -0.0333(19) 0.038(2) -0.042(2)
C1S 0.099(12) 0.057(8) 0.096(11) -0.043(8) 0.013(9) -0.036(8)

loop_
_atom_type_symbol
_atom_type_description
_atom_type_scat_dispersion_real
_atom_type_scat_dispersion_imag
_atom_type_scat_source
C C 0.0033 0.0016 'International Tables Vol C Tables 4.2.6.8 and 6.1.1.4'
H H 0.0000 0.0000 'International Tables Vol C Tables 4.2.6.8 and 6.1.1.4'
N N 0.0061 0.0033 'International Tables Vol C Tables 4.2.6.8 and 6.1.1.4'
P P 0.1023 0.0942 'International Tables Vol C Tables 4.2.6.8 and 6.1.1.4'
F F 0.0171 0.0103 'International Tables Vol C Tables 4.2.6.8 and 6.1.1.4'
Ir Ir -1.4442 7.9887 'International Tables Vol C Tables 4.2.6.8 and 6.1.1.4'
Cl Cl 0.1484 0.1585 'International Tables Vol C Tables 4.2.6.8 and 6.1.1.4'

loop_
_geom_angle_atom_site_label_1
_geom_angle_atom_site_label_2
_geom_angle_atom_site_label_3
_geom_angle
C1A Ir1A C19A 87.7(4)
C1A Ir1A N3A 90.0(4)
C19A Ir1A N3A 152.3(4)
C1A Ir1A C18A 93.7(4)
C19A Ir1A C18A 38.9(4)
N3A Ir1A C18A 168.5(4)
C1A Ir1A C15A 164.3(4)
C19A Ir1A C15A 97.3(4)
N3A Ir1A C15A 92.3(4)
C18A Ir1A C15A 81.3(4)
C1A Ir1A C14A 158.4(4)
C19A Ir1A C14A 81.4(4)
N3A Ir1A C14A 91.1(4)
C18A Ir1A C14A 89.5(4)
C15A Ir1A C14A 37.1(4)
C1A N1A C2A 109.9(9)
C1A N1A C4A 125.1(8)
C2A N1A C4A 124.8(8)
C1A N2A C3A 111.9(8)
C1A N2A C5A 122.6(8)
C3A N2A C5A 125.4(8)
C11A N3A Ir1A 114.5(6)
N1A C1A N2A 104.8(8)
N1A C1A Ir1A 133.8(7)
N2A C1A Ir1A 120.6(7)
C3A C2A N1A 108.2(9)
C2A C3A N2A 105.1(9)
C6A C5A C10A 121.6(10)
C6A C5A N2A 119.2(10)
C10A C5A N2A 119.0(10)
C5A C6A C7A 120.8(11)
C8A C7A C6A 118.5(12)
C7A C8A C9A 120.7(11)
C10A C9A C8A 121.6(11)
C9A C10A C5A 116.7(10)
C9A C10A C11A 121.1(10)
C5A C10A C11A 122.1(9)
C10A C11A N3A 112.7(8)
C19A C12A C13A 111.0(9)
C14A C13A C12A 111.6(9)
C15A C14A C13A 122.1(9)
C15A C14A Ir1A 71.0(6)
C13A C14A Ir1A 112.0(7)
C14A C15A C16A 122.6(10)
C14A C15A Ir1A 72.0(5)
C16A C15A Ir1A 112.2(7)
C15A C16A C17A 112.1(8)
C18A C17A C16A 114.1(9)
C19A C18A C17A 124.0(11)
C19A C18A Ir1A 70.1(6)
C17A C18A Ir1A 114.8(8)
C18A C19A C12A 126.7(10)
C18A C19A Ir1A 71.0(6)
C12A C19A Ir1A 111.6(7)
C1B Ir1B C19B 91.3(4)
C1B Ir1B N3B 88.2(3)
C19B Ir1B N3B 153.7(4)
C1B Ir1B C18B 93.8(4)
C19B Ir1B C18B 40.0(4)
N3B Ir1B C18B 166.2(4)
C1B Ir1B C15B 163.0(4)
C19B Ir1B C15B 94.7(4)
N3B Ir1B C15B 93.3(4)
C18B Ir1B C15B 80.9(4)
C1B Ir1B C14B 160.4(4)
C19B Ir1B C14B 81.2(4)
N3B Ir1B C14B 90.5(3)
C18B Ir1B C14B 92.1(4)
C15B Ir1B C14B 36.6(4)
C1B N1B C2B 110.8(8)
C1B N1B C4B 124.1(8)
C2B N1B C4B 125.0(8)
C1B N2B C3B 111.1(8)
C1B N2B C5B 121.6(8)
C3B N2B C5B 127.1(9)
C11B N3B Ir1B 113.9(6)
N1B C1B N2B 104.0(8)
N1B C1B Ir1B 133.9(7)
N2B C1B Ir1B 122.0(6)
C3B C2B N1B 107.4(9)
C2B C3B N2B 106.7(9)
C6B C5B C10B 122.2(9)
C6B C5B N2B 118.9(9)
C10B C5B N2B 118.9(9)
C7B C6B C5B 119.1(11)
C6B C7B C8B 120.0(11)
C7B C8B C9B 121.4(10)
C8B C9B C10B 119.3(10)
C5B C10B C9B 117.9(9)
C5B C10B C11B 121.9(8)
C9B C10B C11B 120.1(9)
C10B C11B N3B 112.7(7)
C13B C12B C19B 116.0(10)
C12B C13B C14B 116.6(9)
C15B C14B C13B 124.7(10)
C15B C14B Ir1B 70.8(6)
C13B C14B Ir1B 110.4(7)
C14B C15B C16B 124.6(12)
C14B C15B Ir1B 72.6(6)
C16B C15B Ir1B 111.0(8)
C17B C16B C15B 115.4(11)
C16B C17B C18B 117.0(10)
C19B C18B C17B 122.9(11)
C19B C18B Ir1B 69.0(5)
C17B C18B Ir1B 112.7(7)
C18B C19B C12B 125.4(11)
C18B C19B Ir1B 71.0(5)
C12B C19B Ir1B 111.7(7)
F1C P1A F5C 92.4(16)
F2A P1A F6A 80.6(7)
F2A P1A F5A 96.2(15)
F6A P1A F5A 87.1(7)
F2A P1A F3A 90.8(12)
F6A P1A F3A 88.8(7)
F5A P1A F3A 171.2(15)
F2A P1A F4A 96.7(7)
F6A P1A F4A 177.0(5)
F5A P1A F4A 91.9(7)
F3A P1A F4A 92.6(7)
F2A P1A F1A 175.8(10)
F6A P1A F1A 95.6(10)
F5A P1A F1A 85.5(15)
F3A P1A F1A 87.1(13)
F4A P1A F1A 87.1(10)
F1C P1A F3C 89.2(15)
F5C P1A F3C 171.6(11)
F6A P1A F3C 97.8(7)
F4A P1A F3C 81.3(7)
F1C P1A F2C 173.0(13)
F5C P1A F2C 87.7(13)
F6A P1A F2C 97.8(9)
F4A P1A F2C 79.4(9)
F3C P1A F2C 89.7(13)
F2B P2B F5B 90.4(5)
F2B P2B F4B 89.8(4)
F5B P2B F4B 90.6(4)
F2B P2B F1B 178.6(4)
F5B P2B F1B 89.5(5)
F4B P2B F1B 91.7(4)
F2B P2B F3B 89.6(5)
F5B P2B F3B 179.2(5)
F4B P2B F3B 90.2(4)
F1B P2B F3B 90.5(5)
F2B P2B F6B 90.3(4)
F5B P2B F6B 90.2(4)
F4B P2B F6B 179.1(5)
F1B P2B F6B 88.2(4)
F3B P2B F6B 89.0(4)
Cl2 C1S Cl1 112.1(7)

loop_
_geom_bond_atom_site_label_1
_geom_bond_atom_site_label_2
_geom_bond_distance
Ir1A C1A 2.048(9)
Ir1A C19A 2.097(10)
Ir1A N3A 2.108(8)
Ir1A C18A 2.110(10)
Ir1A C15A 2.174(9)
Ir1A C14A 2.187(10)
N1A C1A 1.332(12)
N1A C2A 1.401(12)
N1A C4A 1.450(13)
N2A C1A 1.366(12)
N2A C3A 1.378(12)
N2A C5A 1.445(12)
N3A C11A 1.522(12)
C2A C3A 1.340(15)
C5A C6A 1.380(15)
C5A C10A 1.407(15)
C6A C7A 1.385(16)
C7A C8A 1.379(18)
C8A C9A 1.397(17)
C9A C10A 1.381(15)
C10A C11A 1.487(14)
C12A C19A 1.521(16)
C12A C13A 1.552(16)
C13A C14A 1.525(15)
C14A C15A 1.386(14)
C15A C16A 1.526(15)
C16A C17A 1.541(17)
C17A C18A 1.532(15)
C18A C19A 1.402(15)
Ir1B C1B 2.024(9)
Ir1B C19B 2.116(9)
Ir1B N3B 2.129(8)
Ir1B C18B 2.143(9)
Ir1B C15B 2.161(10)
Ir1B C14B 2.183(10)
N1B C1B 1.356(11)
N1B C2B 1.396(13)
N1B C4B 1.462(13)
N2B C1B 1.363(12)
N2B C3B 1.393(12)
N2B C5B 1.432(12)
N3B C11B 1.508(13)
C2B C3B 1.326(15)
C5B C6B 1.390(14)
C5B C10B 1.391(13)
C6B C7B 1.364(15)
C7B C8B 1.376(17)
C8B C9B 1.393(16)
C9B C10B 1.397(13)
C10B C11B 1.502(14)
C12B C13B 1.455(17)
C12B C19B 1.493(15)
C13B C14B 1.500(15)
C14B C15B 1.365(15)
C15B C16B 1.517(17)
C16B C17B 1.452(19)
C17B C18B 1.488(16)
C18B C19B 1.457(15)
P1A F1C 1.498(17)
P1A F2A 1.536(13)
P1A F5C 1.55(2)
P1A F6A 1.567(7)
P1A F5A 1.577(17)
P1A F3A 1.581(14)
P1A F4A 1.588(7)
P1A F1A 1.600(15)
P1A F3C 1.604(15)
P1A F2C 1.640(16)
P2B F2B 1.572(7)
P2B F5B 1.580(8)
P2B F4B 1.583(7)
P2B F1B 1.583(7)
P2B F3B 1.584(8)
P2B F6B 1.598(6)
Cl1 C1S 1.746(15)
Cl2 C1S 1.739(14)
